data_1564732
loop_
_publ_author_name
'Hu, Shuaifeng'
'Truong, Minh Anh'
'Otsuka, Kento'
'Handa, Taketo'
'Yamada, Takumi'
'Nishikubo, Ryosuke'
'Iwasaki, Yasuko'
'Saeki, Akinori'
'Murdey, Richard'
'Kanemitsu, Yoshihiko'
'Wakamiya, Atsushi'

_publ_section_title
;
 Mixed lead--tin perovskite films with &gt;7 \ms charge carrier lifetimes
 realized by maltol post-treatment
;
_journal_name_full 'Chemical Science'
_journal_paper_doi 10.1039/D1SC04221A
_journal_year 2021
_chemical_formula_moiety SnBrC6H5O3
_chemical_formula_sum 'C6 H5 Br O3 Sn'
_chemical_formula_weight 323.70
_chemical_name_common SnBrmaltol
_chemical_name_systematic SnBrmaltol
_space_group_crystal_system monoclinic
_space_group_IT_number 14
_space_group_name_Hall '-P 2ybc'
_space_group_name_H-M_alt 'P 1 21/c 1'
_atom_sites_solution_hydrogens geom
_audit_creation_method SHELXL-2018/3
_audit_update_record
;
2021-04-27 deposited with the CCDC.	2021-09-21 downloaded from the CCDC.
;
_cell_angle_alpha 90
_cell_angle_beta 98.096(2)
_cell_angle_gamma 90
_cell_formula_units_Z 4
_cell_length_a 9.4057(12)
_cell_length_b 7.3958(9)
_cell_length_c 11.7318(14)
_cell_measurement_reflns_used 2772
_cell_measurement_temperature 100(2)
_cell_measurement_theta_max 27.14
_cell_measurement_theta_min 3.27
_cell_volume 807.96(17)
_computing_cell_refinement 'Bruker SAINT'
_computing_data_collection 'Bruker APEX2'
_computing_data_reduction 'Bruker SAINT'
_computing_molecular_graphics 'Bruker SHELXTL'
_computing_publication_material 'Bruker SHELXTL'
_computing_structure_refinement 'SHELXL-2018/3 (Sheldrick, 2018)'
_computing_structure_solution 'SHELXT 2014/5 (Sheldrick, 2014)'
_diffrn_ambient_temperature 100(2)
_diffrn_measured_fraction_theta_full 0.990
_diffrn_measured_fraction_theta_max 0.904
_diffrn_measurement_device_type '\f and \w scans'
_diffrn_radiation_type MoK\a
_diffrn_radiation_wavelength 0.71073
_diffrn_reflns_av_R_equivalents 0.0195
_diffrn_reflns_av_unetI/netI 0.0249
_diffrn_reflns_Laue_measured_fraction_full 0.990
_diffrn_reflns_Laue_measured_fraction_max 0.904
_diffrn_reflns_limit_h_max 12
_diffrn_reflns_limit_h_min -11
_diffrn_reflns_limit_k_max 8
_diffrn_reflns_limit_k_min -9
_diffrn_reflns_limit_l_max 14
_diffrn_reflns_limit_l_min -12
_diffrn_reflns_number 4139
_diffrn_reflns_point_group_measured_fraction_full 0.990
_diffrn_reflns_point_group_measured_fraction_max 0.904
_diffrn_reflns_theta_full 25.242
_diffrn_reflns_theta_max 27.352
_diffrn_reflns_theta_min 3.266
_diffrn_source 'Bruker Apex-II CCD'
_exptl_absorpt_coefficient_mu 8.060
_exptl_absorpt_correction_T_max 0.447
_exptl_absorpt_correction_T_min 0.359
_exptl_absorpt_correction_type multi-scan
_exptl_absorpt_process_details SADABS
_exptl_crystal_colour colorless
_exptl_crystal_density_diffrn 2.661
_exptl_crystal_density_meas ?
_exptl_crystal_description needle
_exptl_crystal_F_000 600
_exptl_crystal_size_max 0.370
_exptl_crystal_size_mid 0.110
_exptl_crystal_size_min 0.100
_exptl_transmission_factor_max 0.7455
_exptl_transmission_factor_min 0.5110
_refine_diff_density_max 0.455
_refine_diff_density_min -0.425
_refine_diff_density_rms 0.095
_refine_ls_extinction_method none
_refine_ls_goodness_of_fit_ref 1.039
_refine_ls_hydrogen_treatment constr
_refine_ls_matrix_type full
_refine_ls_number_parameters 101
_refine_ls_number_reflns 1662
_refine_ls_number_restraints 0
_refine_ls_restrained_S_all 1.039
_refine_ls_R_factor_all 0.0180
_refine_ls_R_factor_gt 0.0164
_refine_ls_shift/su_max 0.001
_refine_ls_shift/su_mean 0.000
_refine_ls_structure_factor_coef Fsqd
_refine_ls_weighting_details 'w=1/[\s^2^(Fo^2^)+(0.0129P)^2^+0.5566P] where P=(Fo^2^+2Fc^2^)/3'
_refine_ls_weighting_scheme calc
_refine_ls_wR_factor_gt 0.0366
_refine_ls_wR_factor_ref 0.0371
_reflns_Friedel_coverage 0.000
_reflns_number_gt 1579
_reflns_number_total 1662
_reflns_threshold_expression 'I > 2\s(I)'
_cod_data_source_file d1sc04221a2.cif
_cod_data_source_block SnBrMaltol
_cod_depositor_comments
;
The following automatic conversions were performed:

data item '_exptl_absorpt_correction_type' value 'Multi-scan' was
changed to 'multi-scan' in accordance with the
/home/data/users/saulius/crontab/automatic-downloads/rss-feeds/RSC/lib/dictionaries/cif_core.dic
dictionary named 'cif_core.dic' version 2.4.2 last updated on
2011-04-26.

data item '_exptl_crystal_density_meas' value 'not measured' was
changed to '?' -- the value is perceived as not measured.

Automatic conversion script
Id: cif_fix_values 7556 2019-12-06 15:28:31Z antanas 
;
_cod_original_sg_symbol_H-M 'P 21/c'
_cod_database_code 1564732
_shelx_shelxl_version_number 2018/3
_shelx_space_group_comment
;
The symmetry employed for this shelxl refinement is uniquely defined
by the following loop, which should always be used as a source of
symmetry information in preference to the above space-group names.
They are only intended as comments.
;
_shelx_estimated_absorpt_t_min 0.154
_shelx_estimated_absorpt_t_max 0.500

loop_
_space_group_symop_operation_xyz
'x, y, z'
'-x, y+1/2, -z+1/2'
'-x, -y, -z'
'x, -y-1/2, z-1/2'

loop_
_atom_site_label
_atom_site_type_symbol
_atom_site_fract_x
_atom_site_fract_y
_atom_site_fract_z
_atom_site_U_iso_or_equiv
_atom_site_adp_type
_atom_site_occupancy
_atom_site_site_symmetry_order
_atom_site_calc_flag
_atom_site_refinement_flags_posn
_atom_site_refinement_flags_adp
_atom_site_refinement_flags_occupancy
_atom_site_disorder_assembly
_atom_site_disorder_group
Sn1 Sn 0.53063(2) 0.23226(2) 0.20453(2) 0.01123(6) Uani 1 1 d . . . . .
Br1 Br 0.70994(3) 0.38770(3) 0.38026(2) 0.01662(7) Uani 1 1 d . . . . .
O1 O 0.34950(18) 0.3917(2) 0.24506(14) 0.0124(4) Uani 1 1 d . . . . .
O2 O 0.09259(18) 0.3154(2) 0.44176(14) 0.0161(4) Uani 1 1 d . . . . .
O3 O 0.45085(18) 0.0874(2) 0.35067(14) 0.0130(4) Uani 1 1 d . . . . .
C1 C 0.2806(3) 0.3199(3) 0.3263(2) 0.0116(5) Uani 1 1 d . . . . .
C2 C 0.1582(3) 0.3939(3) 0.3576(2) 0.0143(5) Uani 1 1 d . . . . .
C3 C 0.1480(3) 0.1676(4) 0.4959(2) 0.0168(5) Uani 1 1 d . . . . .
H1 H 0.101882 0.119606 0.556289 0.020 Uiso 1 1 calc R U . . .
C4 C 0.2659(3) 0.0826(3) 0.4697(2) 0.0149(5) Uani 1 1 d . . . . .
H2 H 0.300209 -0.024473 0.509003 0.018 Uiso 1 1 calc R U . . .
C5 C 0.3374(3) 0.1571(3) 0.3820(2) 0.0116(5) Uani 1 1 d . . . . .
C6 C 0.0826(3) 0.5592(4) 0.3096(2) 0.0193(6) Uani 1 1 d . . . . .
H5 H -0.020667 0.534823 0.292781 0.029 Uiso 1 1 calc R U . . .
H4 H 0.119100 0.594159 0.238554 0.029 Uiso 1 1 calc R U . . .
H3 H 0.099373 0.657637 0.365791 0.029 Uiso 1 1 calc R U . . .

loop_
_atom_site_aniso_label
_atom_site_aniso_U_11
_atom_site_aniso_U_22
_atom_site_aniso_U_33
_atom_site_aniso_U_23
_atom_site_aniso_U_13
_atom_site_aniso_U_12
Sn1 0.01158(10) 0.01078(10) 0.01188(10) 0.00001(6) 0.00360(7) 0.00041(6)
Br1 0.01551(14) 0.01599(14) 0.01730(14) -0.00017(9) -0.00136(10) -0.00250(9)
O1 0.0128(9) 0.0122(9) 0.0129(9) 0.0014(6) 0.0044(7) 0.0011(7)
O2 0.0124(9) 0.0212(10) 0.0157(9) 0.0014(7) 0.0059(7) -0.0003(7)
O3 0.0131(9) 0.0122(9) 0.0143(9) 0.0004(7) 0.0047(7) 0.0010(7)
C1 0.0119(12) 0.0119(12) 0.0112(12) -0.0024(9) 0.0021(9) -0.0033(9)
C2 0.0134(12) 0.0170(13) 0.0127(12) -0.0007(9) 0.0027(10) -0.0034(10)
C3 0.0168(13) 0.0184(14) 0.0157(13) 0.0035(10) 0.0039(11) -0.0026(10)
C4 0.0169(13) 0.0146(12) 0.0130(12) 0.0016(9) 0.0014(10) -0.0002(10)
C5 0.0118(12) 0.0109(12) 0.0115(12) -0.0036(9) 0.0002(9) -0.0034(9)
C6 0.0142(13) 0.0226(14) 0.0221(14) 0.0044(11) 0.0059(11) 0.0057(11)

loop_
_atom_type_symbol
_atom_type_description
_atom_type_scat_dispersion_real
_atom_type_scat_dispersion_imag
_atom_type_scat_source
C C 0.0033 0.0016 'International Tables Vol C Tables 4.2.6.8 and 6.1.1.4'
H H 0.0000 0.0000 'International Tables Vol C Tables 4.2.6.8 and 6.1.1.4'
O O 0.0106 0.0060 'International Tables Vol C Tables 4.2.6.8 and 6.1.1.4'
Br Br -0.2901 2.4595 'International Tables Vol C Tables 4.2.6.8 and 6.1.1.4'
Sn Sn -0.6537 1.4246 'International Tables Vol C Tables 4.2.6.8 and 6.1.1.4'

loop_
_geom_angle_atom_site_label_1
_geom_angle_atom_site_label_2
_geom_angle_atom_site_label_3
_geom_angle
_geom_angle_site_symmetry_1
_geom_angle_site_symmetry_3
_geom_angle_publ_flag
O1 Sn1 O3 74.65(6) . . ?
O1 Sn1 Br1 91.50(4) . . ?
O3 Sn1 Br1 82.01(4) . . ?
C1 O1 Sn1 114.39(14) . . ?
C3 O2 C2 120.5(2) . . ?
C5 O3 Sn1 114.12(14) . . ?
O1 C1 C2 122.9(2) . . ?
O1 C1 C5 118.2(2) . . ?
C2 C1 C5 119.0(2) . . ?
O2 C2 C1 120.4(2) . . ?
O2 C2 C6 112.5(2) . . ?
C1 C2 C6 127.1(2) . . ?
O2 C3 C4 123.6(2) . . ?
O2 C3 H1 118.2 . . ?
C4 C3 H1 118.2 . . ?
C3 C4 C5 118.3(2) . . ?
C3 C4 H2 120.8 . . ?
C5 C4 H2 120.8 . . ?
O3 C5 C4 123.4(2) . . ?
O3 C5 C1 118.4(2) . . ?
C4 C5 C1 118.2(2) . . ?
C2 C6 H5 109.5 . . ?
C2 C6 H4 109.5 . . ?
H5 C6 H4 109.5 . . ?
C2 C6 H3 109.5 . . ?
H5 C6 H3 109.5 . . ?
H4 C6 H3 109.5 . . ?

loop_
_geom_bond_atom_site_label_1
_geom_bond_atom_site_label_2
_geom_bond_distance
_geom_bond_site_symmetry_2
_geom_bond_publ_flag
Sn1 O1 2.1788(16) . ?
Sn1 O3 2.2390(17) . ?
Sn1 Br1 2.7272(4) . ?
O1 C1 1.336(3) . ?
O2 C3 1.333(3) . ?
O2 C2 1.365(3) . ?
O3 C5 1.285(3) . ?
C1 C2 1.371(3) . ?
C1 C5 1.436(3) . ?
C2 C6 1.485(3) . ?
C3 C4 1.347(4) . ?
C3 H1 0.9500 . ?
C4 C5 1.417(3) . ?
C4 H2 0.9500 . ?
C6 H5 0.9800 . ?
C6 H4 0.9800 . ?
C6 H3 0.9800 . ?
